data_7046664
loop_
_publ_author_name
'Sroor, Farid M.'
'Vendier, Laure'
'Etienne, Michel'

_publ_section_title
;
 Cyclooctatetraenyl calcium and strontium amido complexes.
;
_journal_issue 36
_journal_name_full 'Dalton transactions (Cambridge, England : 2003)'
_journal_page_first 12587
_journal_page_last 12595
_journal_paper_doi 10.1039/c8dt02257g
_journal_volume 47
_journal_year 2018
_chemical_compound_source 'synthesis as described'
_chemical_formula_moiety 'C28 H52 Ca2 N2 O2 Si4'
_chemical_formula_sum 'C28 H52 Ca2 N2 O2 Si4'
_chemical_formula_weight 641.23
_space_group_crystal_system monoclinic
_space_group_IT_number 14
_space_group_name_Hall '-P 2ybc'
_space_group_name_H-M_alt 'P 1 21/c 1'
_symmetry_space_group_name_Hall '-P 2ybc'
_symmetry_space_group_name_H-M 'P 1 21/c 1'
_atom_sites_solution_hydrogens geom
_audit_creation_date 2017-03-03T16:20:02-00:00
_audit_creation_method 'WinGX routine CIF_UPDATE'
_audit_update_record
;
2018-04-25 deposited with the CCDC.
2018-06-13 downloaded from the CCDC.
;
_cell_angle_alpha 90
_cell_angle_beta 97.753(4)
_cell_angle_gamma 90
_cell_formula_units_Z 4
_cell_length_a 14.9483(18)
_cell_length_b 15.5217(16)
_cell_length_c 16.600(2)
_cell_measurement_reflns_used 9936
_cell_measurement_temperature 100(2)
_cell_measurement_theta_max 28.46
_cell_measurement_theta_min 2.48
_cell_measurement_wavelength 0.71073
_cell_volume 3816.4(8)
_computing_cell_refinement 'Bruker SAINT'
_computing_data_collection 'Bruker APEX2'
_computing_data_reduction 'Bruker SAINT'
_computing_molecular_graphics 'Ortep-3 for Windows (Farrugia, 1997)'
_computing_publication_material 'WinGX publication routines (Farrugia, 1999)'
_computing_structure_refinement 'SHELXL-2016/4 (Sheldrick, 2016)'
_computing_structure_solution 'SHELXS-97 (Sheldrick 2008)'
_diffrn_ambient_temperature 100(2)
_diffrn_measured_fraction_theta_full 1
_diffrn_measured_fraction_theta_max 1
_diffrn_measurement_device_type 'Bruker Kappa APEX II'
_diffrn_measurement_method \w-\f
_diffrn_radiation_monochromator graphite
_diffrn_radiation_source micro-source
_diffrn_radiation_type MoK\a
_diffrn_radiation_wavelength 0.71073
_diffrn_reflns_av_R_equivalents 0.051
_diffrn_reflns_limit_h_max 18
_diffrn_reflns_limit_h_min -18
_diffrn_reflns_limit_k_max 19
_diffrn_reflns_limit_k_min -19
_diffrn_reflns_limit_l_max 20
_diffrn_reflns_limit_l_min -20
_diffrn_reflns_number 95132
_diffrn_reflns_theta_full 25.242
_diffrn_reflns_theta_max 26.373
_diffrn_reflns_theta_min 1.804
_diffrn_standards_decay_% 0
_diffrn_standards_interval_count 0
_diffrn_standards_interval_time 0
_diffrn_standards_number 0
_exptl_absorpt_coefficient_mu 0.448
_exptl_absorpt_correction_T_max 0.7458
_exptl_absorpt_correction_T_min 0.7146
_exptl_absorpt_correction_type multi-scan
_exptl_absorpt_process_details
;
        [c.f. r.h. blessing, acta cryst. (1995), a51, 33-38]
;
_exptl_crystal_colour colourless
_exptl_crystal_density_diffrn 1.116
_exptl_crystal_density_method 'not measured'
_exptl_crystal_description platelet
_exptl_crystal_F_000 1384
_exptl_crystal_size_max 0.18
_exptl_crystal_size_mid 0.1
_exptl_crystal_size_min 0.02
_refine_diff_density_max 0.785
_refine_diff_density_min -0.299
_refine_diff_density_rms 0.064
_refine_ls_extinction_method none
_refine_ls_goodness_of_fit_ref 1.04
_refine_ls_hydrogen_treatment constr
_refine_ls_matrix_type full
_refine_ls_number_parameters 355
_refine_ls_number_reflns 7808
_refine_ls_number_restraints 0
_refine_ls_restrained_S_all 1.04
_refine_ls_R_factor_all 0.0496
_refine_ls_R_factor_gt 0.0363
_refine_ls_shift/su_max 0.002
_refine_ls_shift/su_mean 0
_refine_ls_structure_factor_coef Fsqd
_refine_ls_weighting_details 'w=1/[\s^2^(Fo^2^)+(0.0488P)^2^+3.7841P] where P=(Fo^2^+2Fc^2^)/3'
_refine_ls_weighting_scheme calc
_refine_ls_wR_factor_gt 0.0958
_refine_ls_wR_factor_ref 0.1041
_reflns_number_gt 6402
_reflns_number_total 7808
_reflns_threshold_expression 'I > 2\s(I)'
_cod_data_source_file c8dt02257g2.cif
_cod_data_source_block fqrid020317
_cod_depositor_comments 'Adding full bibliography for 7046661--7046667.cif.'
_cod_database_code 7046664

loop_
_space_group_symop_operation_xyz
'x, y, z'
'-x, y+1/2, -z+1/2'
'-x, -y, -z'
'x, -y-1/2, z-1/2'

loop_
_atom_site_label
_atom_site_type_symbol
_atom_site_fract_x
_atom_site_fract_y
_atom_site_fract_z
_atom_site_U_iso_or_equiv
_atom_site_adp_type
_atom_site_occupancy
_atom_site_calc_flag
C1 C 0.61536(15) -0.04422(15) 0.86123(16) 0.0284(5) Uani 1 d
H1 H 0.645454 -0.077728 0.907945 0.034 Uiso 1 calc
H44 H 0.588422 -0.084707 0.818643 0.034 Uiso 1 calc
C2 C 0.68189(15) 0.01617(14) 0.82817(15) 0.0249(5) Uani 1 d
H45 H 0.744285 0.003633 0.853622 0.03 Uiso 1 calc
H46 H 0.678796 0.009253 0.768574 0.03 Uiso 1 calc
C3 C 0.85630(14) 0.19786(15) 0.77459(13) 0.0232(5) Uani 1 d
C4 C 1.07772(15) 0.45058(13) 0.91763(16) 0.0280(5) Uani 1 d
H24 H 1.068195 0.465006 0.973939 0.034 Uiso 1 calc
H25 H 1.020394 0.460167 0.881337 0.034 Uiso 1 calc
C5 C 1.15115(18) 0.50574(15) 0.89166(18) 0.0358(6) Uani 1 d
H2 H 1.176373 0.544671 0.936266 0.043 Uiso 1 calc
H26 H 1.127721 0.540972 0.843713 0.043 Uiso 1 calc
C6 C 0.54325(16) 0.01558(15) 0.88779(15) 0.0293(5) Uani 1 d
H3 H 0.481823 -0.006989 0.869974 0.035 Uiso 1 calc
H49 H 0.551597 0.022934 0.94757 0.035 Uiso 1 calc
C7 C 0.55878(14) 0.09961(15) 0.84539(15) 0.0258(5) Uani 1 d
H47 H 0.528216 0.099433 0.788641 0.031 Uiso 1 calc
H48 H 0.536663 0.149202 0.874595 0.031 Uiso 1 calc
C8 C 0.88600(14) 0.33374(15) 0.93775(15) 0.0265(5) Uani 1 d
C9 C 0.90813(15) 0.26294(18) 0.98980(14) 0.0304(6) Uani 1 d
C10 C 0.91485(14) 0.17303(17) 0.97903(14) 0.0298(5) Uani 1 d
C11 C 0.90337(15) 0.11663(15) 0.91115(16) 0.0283(5) Uani 1 d
C12 C 0.87976(14) 0.12723(14) 0.82684(15) 0.0248(5) Uani 1 d
C13 C 0.86123(14) 0.34397(14) 0.85354(15) 0.0246(5) Uani 1 d
C14 C 0.84886(14) 0.28788(14) 0.78598(14) 0.0225(5) Uani 1 d
C15 C 1.12057(19) -0.00765(15) 0.83887(17) 0.0368(6) Uani 1 d
H4 H 1.056756 -0.004046 0.846349 0.055 Uiso 1 calc
H5 H 1.149984 -0.053252 0.873724 0.055 Uiso 1 calc
H6 H 1.125358 -0.02087 0.781883 0.055 Uiso 1 calc
C16 C 1.16579(17) 0.11562(17) 0.97759(14) 0.0319(5) Uani 1 d
H7 H 1.19135 0.066197 1.009499 0.048 Uiso 1 calc
H8 H 1.101806 0.121653 0.983731 0.048 Uiso 1 calc
H9 H 1.198256 0.168093 0.996979 0.048 Uiso 1 calc
C17 C 1.30070(17) 0.08388(19) 0.86169(18) 0.0429(7) Uani 1 d
H10 H 1.332421 0.137999 0.876661 0.064 Uiso 1 calc
H11 H 1.309602 0.067865 0.806222 0.064 Uiso 1 calc
H12 H 1.324694 0.038336 0.899435 0.064 Uiso 1 calc
C18 C 1.06732(15) 0.31141(15) 0.69218(14) 0.0251(5) Uani 1 d
H13 H 1.083238 0.356441 0.732986 0.038 Uiso 1 calc
H14 H 1.003915 0.29513 0.691759 0.038 Uiso 1 calc
H15 H 1.076292 0.333162 0.638433 0.038 Uiso 1 calc
C19 C 1.10663(18) 0.13198(16) 0.63690(14) 0.0322(6) Uani 1 d
H16 H 1.148366 0.083027 0.643798 0.048 Uiso 1 calc
H17 H 1.108067 0.157941 0.583275 0.048 Uiso 1 calc
H18 H 1.045289 0.112011 0.641313 0.048 Uiso 1 calc
C20 C 1.25902(16) 0.24867(17) 0.70456(16) 0.0333(6) Uani 1 d
H19 H 1.258721 0.273872 0.650396 0.05 Uiso 1 calc
H20 H 1.299188 0.198511 0.71031 0.05 Uiso 1 calc
H21 H 1.280477 0.291584 0.746004 0.05 Uiso 1 calc
C21 C 1.20392(14) 0.36329(14) 0.91800(15) 0.0234(5) Uani 1 d
H27 H 1.226308 0.310945 0.893116 0.028 Uiso 1 calc
H28 H 1.232643 0.367379 0.975206 0.028 Uiso 1 calc
C22 C 1.22269(16) 0.44307(15) 0.87071(15) 0.0286(5) Uani 1 d
H22 H 1.21578 0.431332 0.811581 0.034 Uiso 1 calc
H23 H 1.284235 0.465393 0.888461 0.034 Uiso 1 calc
C23 C 0.49506(15) 0.22341(16) 1.03829(15) 0.0286(5) Uani 1 d
H29 H 0.451912 0.270357 1.024322 0.043 Uiso 1 calc
H30 H 0.490551 0.203187 1.093519 0.043 Uiso 1 calc
H31 H 0.481333 0.175802 0.999822 0.043 Uiso 1 calc
C24 C 0.63393(16) 0.34834(14) 1.11389(13) 0.0257(5) Uani 1 d
H32 H 0.626001 0.323375 1.166683 0.039 Uiso 1 calc
H33 H 0.591128 0.395845 1.101341 0.039 Uiso 1 calc
H34 H 0.695731 0.370101 1.115875 0.039 Uiso 1 calc
C25 C 0.69114(15) 0.17092(14) 1.06533(13) 0.0244(5) Uani 1 d
H25A H 0.68209 0.125044 1.02448 0.037 Uiso 1 calc
H25B H 0.678278 0.14865 1.117799 0.037 Uiso 1 calc
H25C H 0.753809 0.191001 1.070548 0.037 Uiso 1 calc
C26 C 0.6443(2) 0.48387(16) 0.91044(18) 0.0430(7) Uani 1 d
H35 H 0.63599 0.498739 0.966331 0.064 Uiso 1 calc
H36 H 0.616993 0.528599 0.873322 0.064 Uiso 1 calc
H37 H 0.708937 0.479747 0.906331 0.064 Uiso 1 calc
C27 C 0.60375(17) 0.35696(19) 0.77363(14) 0.0365(6) Uani 1 d
H38 H 0.56891 0.306018 0.753591 0.055 Uiso 1 calc
H39 H 0.66784 0.347207 0.769941 0.055 Uiso 1 calc
H40 H 0.582506 0.407091 0.74057 0.055 Uiso 1 calc
C28 C 0.46472(17) 0.39342(19) 0.88418(16) 0.0393(6) Uani 1 d
H41 H 0.432146 0.340622 0.865958 0.059 Uiso 1 calc
H42 H 0.443273 0.44105 0.847884 0.059 Uiso 1 calc
H43 H 0.453949 0.407076 0.9397 0.059 Uiso 1 calc
N1 N 1.12855(11) 0.18114(11) 0.81228(10) 0.0159(3) Uani 1 d
N2 N 0.63373(11) 0.29488(11) 0.93986(10) 0.0165(4) Uani 1 d
O1 O 1.10599(9) 0.36196(9) 0.91299(9) 0.0191(3) Uani 1 d
O2 O 0.65625(9) 0.10274(9) 0.84791(9) 0.0203(3) Uani 1 d
SI1 Si 1.17729(4) 0.09811(4) 0.86694(4) 0.01854(13) Uani 1 d
SI2 Si 1.14143(4) 0.21425(4) 0.71792(3) 0.01751(13) Uani 1 d
SI3 Si 0.61270(4) 0.26342(4) 1.03290(3) 0.01560(13) Uani 1 d
SI4 Si 0.58842(4) 0.37719(4) 0.88227(4) 0.02085(14) Uani 1 d
CA1 Ca 1.01308(3) 0.24454(3) 0.86705(3) 0.01604(10) Uani 1 d
CA2 Ca 0.74969(3) 0.21921(3) 0.89700(3) 0.01611(10) Uani 1 d

loop_
_atom_site_aniso_label
_atom_site_aniso_U_11
_atom_site_aniso_U_22
_atom_site_aniso_U_33
_atom_site_aniso_U_23
_atom_site_aniso_U_13
_atom_site_aniso_U_12
C1 0.0185(11) 0.0264(12) 0.0403(14) -0.0015(10) 0.0047(10) -0.0037(9)
C2 0.0219(11) 0.0207(11) 0.0338(13) -0.0073(9) 0.0096(10) -0.0018(9)
C3 0.0153(10) 0.0330(12) 0.0219(11) -0.0066(9) 0.0048(9) -0.0037(9)
C4 0.0228(12) 0.0140(10) 0.0492(15) -0.0007(10) 0.0123(11) 0.0017(9)
C5 0.0390(15) 0.0187(11) 0.0547(17) 0.0029(11) 0.0247(13) -0.0011(10)
C6 0.0218(12) 0.0332(13) 0.0348(13) -0.0092(10) 0.0106(10) -0.0087(10)
C7 0.0147(10) 0.0300(12) 0.0325(13) -0.0098(10) 0.0021(9) -0.0016(9)
C8 0.0170(11) 0.0283(12) 0.0367(13) -0.0156(10) 0.0123(10) -0.0069(9)
C9 0.0156(11) 0.0578(17) 0.0187(11) -0.0094(11) 0.0052(9) -0.0105(11)
C10 0.0123(10) 0.0498(15) 0.0271(12) 0.0146(11) 0.0015(9) -0.0009(10)
C11 0.0151(10) 0.0229(11) 0.0482(15) 0.0133(10) 0.0088(10) 0.0013(9)
C12 0.0153(10) 0.0190(11) 0.0420(14) -0.0096(10) 0.0111(10) -0.0046(8)
C13 0.0177(11) 0.0175(10) 0.0409(14) 0.0011(9) 0.0119(10) 0.0002(8)
C14 0.0152(10) 0.0283(12) 0.0244(11) 0.0072(9) 0.0041(9) 0.0014(9)
C15 0.0513(17) 0.0174(11) 0.0418(15) 0.0010(10) 0.0062(13) 0.0035(11)
C16 0.0353(14) 0.0368(14) 0.0225(12) 0.0041(10) -0.0002(10) 0.0021(11)
C17 0.0266(13) 0.0504(17) 0.0536(18) 0.0227(14) 0.0124(12) 0.0162(12)
C18 0.0287(12) 0.0255(11) 0.0214(11) 0.0048(9) 0.0038(9) 0.0042(9)
C19 0.0451(15) 0.0307(13) 0.0211(12) -0.0043(10) 0.0057(11) 0.0026(11)
C20 0.0250(12) 0.0422(14) 0.0347(14) 0.0107(11) 0.0115(11) -0.0023(11)
C21 0.0145(10) 0.0211(11) 0.0342(13) -0.0035(9) 0.0024(9) -0.0015(8)
C22 0.0250(12) 0.0269(12) 0.0364(14) -0.0058(10) 0.0131(10) -0.0062(10)
C23 0.0223(11) 0.0344(13) 0.0304(13) 0.0011(10) 0.0078(10) -0.0074(10)
C24 0.0338(13) 0.0223(11) 0.0222(11) -0.0030(9) 0.0076(10) -0.0039(10)
C25 0.0304(12) 0.0231(11) 0.0207(11) 0.0058(9) 0.0079(9) 0.0048(9)
C26 0.0580(18) 0.0237(13) 0.0486(17) 0.0064(12) 0.0120(14) 0.0037(12)
C27 0.0331(14) 0.0573(17) 0.0193(12) 0.0055(11) 0.0044(10) 0.0217(12)
C28 0.0300(13) 0.0537(17) 0.0355(14) 0.0103(12) 0.0086(11) 0.0227(12)
N1 0.0150(8) 0.0152(8) 0.0176(9) 0.0007(7) 0.0027(7) 0.0010(7)
N2 0.0148(8) 0.0184(9) 0.0164(9) 0.0004(7) 0.0029(7) 0.0019(7)
O1 0.0155(7) 0.0145(7) 0.0281(8) -0.0025(6) 0.0057(6) -0.0012(5)
O2 0.0155(7) 0.0205(7) 0.0255(8) -0.0051(6) 0.0047(6) -0.0032(6)
SI1 0.0172(3) 0.0175(3) 0.0210(3) 0.0027(2) 0.0031(2) 0.0047(2)
SI2 0.0173(3) 0.0192(3) 0.0168(3) 0.0012(2) 0.0050(2) 0.0009(2)
SI3 0.0153(3) 0.0160(3) 0.0161(3) -0.0002(2) 0.0045(2) -0.0009(2)
SI4 0.0231(3) 0.0232(3) 0.0169(3) 0.0027(2) 0.0049(2) 0.0096(2)
CA1 0.0127(2) 0.0155(2) 0.0206(2) -0.00182(16) 0.00459(16) -0.00127(15)
CA2 0.0127(2) 0.0167(2) 0.0194(2) -0.00161(16) 0.00372(16) -0.00048(15)

loop_
_atom_type_symbol
_atom_type_description
_atom_type_scat_dispersion_real
_atom_type_scat_dispersion_imag
_atom_type_scat_source
C C 0.0033 0.0016 'International Tables Vol C Tables 4.2.6.8 and 6.1.1.4'
H H 0 0 'International Tables Vol C Tables 4.2.6.8 and 6.1.1.4'
N N 0.0061 0.0033 'International Tables Vol C Tables 4.2.6.8 and 6.1.1.4'
O O 0.0106 0.006 'International Tables Vol C Tables 4.2.6.8 and 6.1.1.4'
Si Si 0.0817 0.0704 'International Tables Vol C Tables 4.2.6.8 and 6.1.1.4'
Ca Ca 0.2262 0.3064 'International Tables Vol C Tables 4.2.6.8 and 6.1.1.4'

loop_
_geom_angle_atom_site_label_1
_geom_angle_atom_site_label_2
_geom_angle_atom_site_label_3
_geom_angle
C2 C1 C6 104.48(18)
C2 C1 H1 110.9
C6 C1 H1 110.9
C2 C1 H44 110.9
C6 C1 H44 110.9
H1 C1 H44 108.9
O2 C2 C1 106.52(17)
O2 C2 H45 110.4
C1 C2 H45 110.4
O2 C2 H46 110.4
C1 C2 H46 110.4
H45 C2 H46 108.6
C12 C3 C14 134.5(2)
C12 C3 CA1 74.73(12)
C14 C3 CA1 74.88(13)
C12 C3 CA2 76.22(12)
C14 C3 CA2 73.76(12)
CA1 C3 CA2 95.25(7)
O1 C4 C5 107.31(17)
O1 C4 H24 110.3
C5 C4 H24 110.3
O1 C4 H25 110.3
C5 C4 H25 110.3
H24 C4 H25 108.5
C4 C5 C22 105.37(18)
C4 C5 H2 110.7
C22 C5 H2 110.7
C4 C5 H26 110.7
C22 C5 H26 110.7
H2 C5 H26 108.8
C7 C6 C1 103.31(18)
C7 C6 H3 111.1
C1 C6 H3 111.1
C7 C6 H49 111.1
C1 C6 H49 111.1
H3 C6 H49 109.1
O2 C7 C6 103.38(18)
O2 C7 H47 111.1
C6 C7 H47 111.1
O2 C7 H48 111.1
C6 C7 H48 111.1
H47 C7 H48 109.1
C13 C8 C9 134.9(2)
C13 C8 CA2 74.84(12)
C9 C8 CA2 75.46(13)
C13 C8 CA1 74.69(12)
C9 C8 CA1 75.50(13)
CA2 C8 CA1 95.89(7)
C8 C9 C10 135.0(2)
C8 C9 CA2 74.57(13)
C10 C9 CA2 75.76(13)
C8 C9 CA1 74.74(12)
C10 C9 CA1 75.28(13)
CA2 C9 CA1 95.40(7)
C9 C10 C11 135.0(2)
C9 C10 CA2 74.37(13)
C11 C10 CA2 76.30(13)
C9 C10 CA1 74.97(13)
C11 C10 CA1 74.39(13)
CA2 C10 CA1 94.91(7)
C12 C11 C10 134.9(2)
C12 C11 CA1 74.21(12)
C10 C11 CA1 75.65(13)
C12 C11 CA2 75.83(12)
C10 C11 CA2 73.96(13)
CA1 C11 CA2 94.59(7)
C11 C12 C3 135.3(2)
C11 C12 CA1 75.91(13)
C3 C12 CA1 75.15(12)
C11 C12 CA2 74.93(12)
C3 C12 CA2 74.33(12)
CA1 C12 CA2 94.81(7)
C8 C13 C14 135.1(2)
C8 C13 CA2 75.17(12)
C14 C13 CA2 75.64(12)
C8 C13 CA1 75.51(13)
C14 C13 CA1 74.63(12)
CA2 C13 CA1 96.23(7)
C13 C14 C3 135.2(2)
C13 C14 CA1 75.33(13)
C3 C14 CA1 74.94(13)
C13 C14 CA2 74.32(12)
C3 C14 CA2 76.40(12)
CA1 C14 CA2 96.05(7)
SI1 C15 H4 109.5
SI1 C15 H5 109.5
H4 C15 H5 109.5
SI1 C15 H6 109.5
H4 C15 H6 109.5
H5 C15 H6 109.5
SI1 C16 H7 109.5
SI1 C16 H8 109.5
H7 C16 H8 109.5
SI1 C16 H9 109.5
H7 C16 H9 109.5
H8 C16 H9 109.5
SI1 C17 H10 109.5
SI1 C17 H11 109.5
H10 C17 H11 109.5
SI1 C17 H12 109.5
H10 C17 H12 109.5
H11 C17 H12 109.5
SI2 C18 H13 109.5
SI2 C18 H14 109.5
H13 C18 H14 109.5
SI2 C18 H15 109.5
H13 C18 H15 109.5
H14 C18 H15 109.5
SI2 C19 H16 109.5
SI2 C19 H17 109.5
H16 C19 H17 109.5
SI2 C19 H18 109.5
H16 C19 H18 109.5
H17 C19 H18 109.5
SI2 C20 H19 109.5
SI2 C20 H20 109.5
H19 C20 H20 109.5
SI2 C20 H21 109.5
H19 C20 H21 109.5
H20 C20 H21 109.5
O1 C21 C22 103.74(17)
O1 C21 H27 111
C22 C21 H27 111
O1 C21 H28 111
C22 C21 H28 111
H27 C21 H28 109
C21 C22 C5 102.69(18)
C21 C22 H22 111.2
C5 C22 H22 111.2
C21 C22 H23 111.2
C5 C22 H23 111.2
H22 C22 H23 109.1
SI3 C23 H29 109.5
SI3 C23 H30 109.5
H29 C23 H30 109.5
SI3 C23 H31 109.5
H29 C23 H31 109.5
H30 C23 H31 109.5
SI3 C24 H32 109.5
SI3 C24 H33 109.5
H32 C24 H33 109.5
SI3 C24 H34 109.5
H32 C24 H34 109.5
H33 C24 H34 109.5
SI3 C25 H25A 109.5
SI3 C25 H25B 109.5
H25A C25 H25B 109.5
SI3 C25 H25C 109.5
H25A C25 H25C 109.5
H25B C25 H25C 109.5
SI4 C26 H35 109.5
SI4 C26 H36 109.5
H35 C26 H36 109.5
SI4 C26 H37 109.5
H35 C26 H37 109.5
H36 C26 H37 109.5
SI4 C27 H38 109.5
SI4 C27 H39 109.5
H38 C27 H39 109.5
SI4 C27 H40 109.5
H38 C27 H40 109.5
H39 C27 H40 109.5
SI4 C28 H41 109.5
SI4 C28 H42 109.5
H41 C28 H42 109.5
SI4 C28 H43 109.5
H41 C28 H43 109.5
H42 C28 H43 109.5
SI1 N1 SI2 129.73(10)
SI1 N1 CA1 114.28(8)
SI2 N1 CA1 115.27(9)
SI4 N2 SI3 128.96(10)
SI4 N2 CA2 118.52(9)
SI3 N2 CA2 112.25(8)
C4 O1 C21 106.43(15)
C4 O1 CA1 126.18(13)
C21 O1 CA1 125.05(12)
C2 O2 C7 104.93(15)
C2 O2 CA2 128.81(12)
C7 O2 CA2 125.44(12)
N1 SI1 C17 115.00(10)
N1 SI1 C15 112.79(11)
C17 SI1 C15 107.47(13)
N1 SI1 C16 108.94(10)
C17 SI1 C16 106.38(13)
C15 SI1 C16 105.67(12)
N1 SI1 CA1 38.40(6)
C17 SI1 CA1 143.90(10)
C15 SI1 CA1 106.70(9)
C16 SI1 CA1 74.84(8)
N1 SI2 C19 113.80(10)
N1 SI2 C20 115.01(10)
C19 SI2 C20 106.39(12)
N1 SI2 C18 108.50(9)
C19 SI2 C18 106.52(11)
C20 SI2 C18 106.03(11)
N1 SI2 CA1 37.81(6)
C19 SI2 CA1 119.49(8)
C20 SI2 CA1 133.06(9)
C18 SI2 CA1 71.27(7)
N2 SI3 C24 114.65(9)
N2 SI3 C23 115.46(10)
C24 SI3 C23 105.47(11)
N2 SI3 C25 107.21(9)
C24 SI3 C25 106.94(11)
C23 SI3 C25 106.54(11)
N2 SI3 CA2 39.63(6)
C24 SI3 CA2 124.86(7)
C23 SI3 CA2 129.19(8)
C25 SI3 CA2 67.63(7)
N2 SI4 C28 114.56(11)
N2 SI4 C27 109.11(10)
C28 SI4 C27 106.75(12)
N2 SI4 C26 113.28(11)
C28 SI4 C26 106.46(13)
C27 SI4 C26 106.16(13)
N2 SI4 CA2 35.91(6)
C28 SI4 CA2 141.55(10)
C27 SI4 CA2 76.85(8)
C26 SI4 CA2 109.11(9)
N1 CA1 O1 91.03(6)
N1 CA1 C12 100.52(6)
O1 CA1 C12 168.44(6)
N1 CA1 C14 126.21(7)
O1 CA1 C14 114.98(6)
C12 CA1 C14 57.37(7)
N1 CA1 C3 107.52(6)
O1 CA1 C3 144.51(6)
C12 CA1 C3 30.12(7)
C14 CA1 C3 30.18(7)
N1 CA1 C13 151.33(7)
O1 CA1 C13 92.10(6)
C12 CA1 C13 77.54(7)
C14 CA1 C13 30.04(7)
C3 CA1 C13 57.36(7)
N1 CA1 C11 107.86(7)
O1 CA1 C11 145.41(7)
C12 CA1 C11 29.89(8)
C14 CA1 C11 77.20(7)
C3 CA1 C11 57.05(7)
C13 CA1 C11 84.86(7)
N1 CA1 C8 174.31(6)
O1 CA1 C8 83.28(6)
C12 CA1 C8 85.17(6)
C14 CA1 C8 56.99(7)
C3 CA1 C8 77.41(7)
C13 CA1 C8 29.80(7)
C11 CA1 C8 77.11(7)
N1 CA1 C9 151.51(7)
O1 CA1 C9 92.88(6)
C12 CA1 C9 77.21(7)
C14 CA1 C9 76.93(7)
C3 CA1 C9 84.93(7)
C13 CA1 C9 56.68(7)
C11 CA1 C9 56.95(8)
C8 CA1 C9 29.76(8)
N1 CA1 C10 126.63(7)
O1 CA1 C10 116.00(7)
C12 CA1 C10 56.98(7)
C14 CA1 C10 84.59(7)
C3 CA1 C10 77.07(7)
C13 CA1 C10 76.70(7)
C11 CA1 C10 29.95(8)
C8 CA1 C10 56.68(8)
C9 CA1 C10 29.75(8)
N1 CA1 SI1 27.32(4)
O1 CA1 SI1 97.19(4)
C12 CA1 SI1 93.35(5)
C14 CA1 SI1 141.36(5)
C3 CA1 SI1 113.27(5)
C13 CA1 SI1 170.53(5)
C11 CA1 SI1 88.48(5)
C8 CA1 SI1 153.48(6)
C9 CA1 SI1 124.27(6)
C10 CA1 SI1 100.64(5)
N1 CA1 SI2 26.93(4)
O1 CA1 SI2 88.65(4)
C12 CA1 SI2 101.42(5)
C14 CA1 SI2 103.70(5)
C3 CA1 SI2 94.65(5)
C13 CA1 SI2 124.70(5)
C11 CA1 SI2 121.15(6)
C8 CA1 SI2 152.06(6)
C9 CA1 SI2 177.92(6)
C10 CA1 SI2 148.18(6)
SI1 CA1 SI2 54.070(16)
N2 CA2 O2 93.59(6)
N2 CA2 C13 103.59(6)
O2 CA2 C13 144.10(7)
N2 CA2 C8 99.26(6)
O2 CA2 C8 167.06(6)
C13 CA2 C8 29.99(7)
N2 CA2 C9 109.46(7)
O2 CA2 C9 144.34(7)
C13 CA2 C9 57.03(8)
C8 CA2 C9 29.97(8)
N2 CA2 C14 120.85(6)
O2 CA2 C14 114.54(6)
C13 CA2 C14 30.04(7)
C8 CA2 C14 57.08(7)
C9 CA2 C14 77.02(7)
N2 CA2 C10 130.39(7)
O2 CA2 C10 114.91(7)
C13 CA2 C10 77.00(7)
C8 CA2 C10 56.95(8)
C9 CA2 C10 29.87(8)
C14 CA2 C10 84.44(7)
N2 CA2 C3 145.75(7)
O2 CA2 C3 91.57(6)
C13 CA2 C3 56.98(7)
C8 CA2 C3 76.97(6)
C9 CA2 C3 84.40(7)
C14 CA2 C3 29.85(7)
C10 CA2 C3 76.39(7)
N2 CA2 C11 157.10(7)
O2 CA2 C11 91.96(6)
C13 CA2 C11 84.31(6)
C8 CA2 C11 76.73(7)
C9 CA2 C11 56.68(8)
C14 CA2 C11 76.29(7)
C10 CA2 C11 29.74(8)
C3 CA2 C11 56.07(7)
N2 CA2 C12 173.39(7)
O2 CA2 C12 82.95(6)
C13 CA2 C12 76.51(6)
C8 CA2 C12 84.11(6)
C9 CA2 C12 76.26(7)
C14 CA2 C12 56.37(7)
C10 CA2 C12 56.19(7)
C3 CA2 C12 29.45(7)
C11 CA2 C12 29.25(7)
N2 CA2 SI3 28.13(4)
O2 CA2 SI3 90.13(4)
C13 CA2 SI3 119.39(5)
C8 CA2 SI3 101.90(5)
C9 CA2 SI3 97.64(5)
C14 CA2 SI3 144.98(5)
C10 CA2 SI3 108.22(5)
C3 CA2 SI3 173.82(5)
C11 CA2 SI3 129.81(5)
C12 CA2 SI3 156.73(5)
N2 CA2 SI4 25.58(4)
O2 CA2 SI4 98.37(4)
C13 CA2 SI4 85.52(5)
C8 CA2 SI4 92.65(5)
C9 CA2 SI4 114.26(6)
C14 CA2 SI4 96.50(5)
C10 CA2 SI4 143.01(6)
C3 CA2 SI4 120.21(5)
C11 CA2 SI4 169.23(5)
C12 CA2 SI4 149.33(5)
SI3 CA2 SI4 53.636(15)

loop_
_geom_bond_atom_site_label_1
_geom_bond_atom_site_label_2
_geom_bond_distance
C1 C2 1.522(3)
C1 C6 1.532(3)
C1 H1 0.99
C1 H44 0.99
C2 O2 1.447(3)
C2 H45 0.99
C2 H46 0.99
C3 C12 1.413(3)
C3 C14 1.416(3)
C3 CA1 2.721(2)
C3 CA2 2.766(2)
C4 O1 1.444(2)
C4 C5 1.500(3)
C4 H24 0.99
C4 H25 0.99
C5 C22 1.520(3)
C5 H2 0.99
C5 H26 0.99
C6 C7 1.515(3)
C6 H3 0.99
C6 H49 0.99
C7 O2 1.453(2)
C7 H47 0.99
C7 H48 0.99
C8 C13 1.406(3)
C8 C9 1.409(4)
C8 CA2 2.720(2)
C8 CA1 2.739(2)
C9 C10 1.412(4)
C9 CA2 2.731(2)
C9 CA1 2.749(2)
C10 C11 1.419(4)
C10 CA2 2.749(2)
C10 CA1 2.753(2)
C11 C12 1.406(4)
C11 CA1 2.737(2)
C11 CA2 2.779(2)
C12 CA1 2.715(2)
C12 CA2 2.790(2)
C13 C14 1.412(3)
C13 CA2 2.716(2)
C13 CA1 2.729(2)
C14 CA1 2.720(2)
C14 CA2 2.732(2)
C15 SI1 1.877(3)
C15 H4 0.98
C15 H5 0.98
C15 H6 0.98
C16 SI1 1.887(2)
C16 H7 0.98
C16 H8 0.98
C16 H9 0.98
C17 SI1 1.872(3)
C17 H10 0.98
C17 H11 0.98
C17 H12 0.98
C18 SI2 1.886(2)
C18 H13 0.98
C18 H14 0.98
C18 H15 0.98
C19 SI2 1.876(2)
C19 H16 0.98
C19 H17 0.98
C19 H18 0.98
C20 SI2 1.879(2)
C20 H19 0.98
C20 H20 0.98
C20 H21 0.98
C21 O1 1.455(2)
C21 C22 1.513(3)
C21 H27 0.99
C21 H28 0.99
C22 H22 0.99
C22 H23 0.99
C23 SI3 1.878(2)
C23 H29 0.98
C23 H30 0.98
C23 H31 0.98
C24 SI3 1.879(2)
C24 H32 0.98
C24 H33 0.98
C24 H34 0.98
C25 SI3 1.886(2)
C25 H25A 0.98
C25 H25B 0.98
C25 H25C 0.98
C26 SI4 1.885(3)
C26 H35 0.98
C26 H36 0.98
C26 H37 0.98
C27 SI4 1.875(2)
C27 H38 0.98
C27 H39 0.98
C27 H40 0.98
C28 SI4 1.871(3)
C28 H41 0.98
C28 H42 0.98
C28 H43 0.98
N1 SI1 1.6843(17)
N1 SI2 1.6842(17)
N1 CA1 2.2799(17)
N2 SI4 1.6823(17)
N2 SI3 1.6893(17)
N2 CA2 2.2855(17)
O1 CA1 2.3551(14)
O2 CA2 2.3614(15)
SI1 CA1 3.3456(7)
SI2 CA1 3.3634(7)
SI3 CA2 3.3168(7)
SI4 CA2 3.4241(7)
